data_1519472
loop_
_publ_author_name
'Bell, Norman A.'
'Coles, Simon J.'
'Hursthouse, Michael B.'

_publ_section_title
;
 C29H38I2O11PZn
;
_journal_name_full 'Crystal Structure Report Archive'
_journal_page_first 883
_journal_year 2002
_chemical_formula_sum 'C29 H38 I2 O11 P Zn'
_chemical_formula_weight 912.73
_space_group_IT_number 2
_symmetry_cell_setting triclinic
_symmetry_space_group_name_Hall '-P 1'
_symmetry_space_group_name_H-M 'P -1'
_atom_sites_solution_hydrogens geom
_atom_sites_solution_primary direct
_atom_sites_solution_secondary difmap
_cell_angle_alpha 69.7750(6)
_cell_angle_beta 69.7460(6)
_cell_angle_gamma 70.6080(7)
_cell_formula_units_Z 2
_cell_length_a 11.7172(2)
_cell_length_b 12.5417(2)
_cell_length_c 13.7674(2)
_cell_measurement_reflns_used 16620
_cell_measurement_temperature 120(2)
_cell_measurement_theta_max 27.48
_cell_measurement_theta_min 2.91
_cell_volume 1728.45(5)
_computing_cell_refinement 'DENZO and COLLECT'
_computing_data_collection
;
'DENZO (Otwinowski and Minor, 1997) & COLLECT (Hooft, 1998) '
;
_computing_data_reduction 'DENZO and COLLECT'
_computing_publication_material SHELXL-97
_computing_structure_refinement 'SHELXL-97 (Sheldrick, 2008)'
_computing_structure_solution 'SHELXS-97 (Sheldrick, 2008)'
_diffrn_ambient_temperature 120(2)
_diffrn_measured_fraction_theta_full 0.988
_diffrn_measured_fraction_theta_max 0.988
_diffrn_measurement_device_type 'Enraf Nonius KappaCCD area detector'
_diffrn_measurement_method '\w and \f scans to fill Ewald sphere'
_diffrn_radiation_monochromator graphite
_diffrn_radiation_source 'Enraf Nonius FR591 rotating anode'
_diffrn_radiation_type MoK\a
_diffrn_radiation_wavelength 0.71073
_diffrn_reflns_av_R_equivalents 0.0546
_diffrn_reflns_av_sigmaI/netI 0.0430
_diffrn_reflns_limit_h_max 15
_diffrn_reflns_limit_h_min -15
_diffrn_reflns_limit_k_max 16
_diffrn_reflns_limit_k_min -16
_diffrn_reflns_limit_l_max 17
_diffrn_reflns_limit_l_min -17
_diffrn_reflns_number 25558
_diffrn_reflns_theta_full 27.48
_diffrn_reflns_theta_max 27.48
_diffrn_reflns_theta_min 3.09
_exptl_absorpt_coefficient_mu 2.597
_exptl_absorpt_correction_T_max 0.6247
_exptl_absorpt_correction_T_min 0.4231
_exptl_absorpt_correction_type empirical
_exptl_absorpt_process_details 'SORTAV (R.H> Blessing, 1995, 1997)'
_exptl_crystal_colour yellow
_exptl_crystal_density_diffrn 1.754
_exptl_crystal_density_method 'not measured'
_exptl_crystal_description block
_exptl_crystal_F_000 902
_exptl_crystal_size_max 0.40
_exptl_crystal_size_mid 0.25
_exptl_crystal_size_min 0.20
_refine_diff_density_max 1.985
_refine_diff_density_min -1.726
_refine_diff_density_rms 0.132
_refine_ls_goodness_of_fit_ref 1.026
_refine_ls_hydrogen_treatment constr
_refine_ls_matrix_type full
_refine_ls_number_parameters 408
_refine_ls_number_reflns 7839
_refine_ls_number_restraints 0
_refine_ls_restrained_S_all 1.026
_refine_ls_R_factor_all 0.0517
_refine_ls_R_factor_gt 0.0419
_refine_ls_shift/su_max 0.001
_refine_ls_shift/su_mean 0.000
_refine_ls_structure_factor_coef Fsqd
_refine_ls_weighting_details 'calc w=1/[\s^2^(Fo^2^)+(0.0569P)^2^+3.8542P] where P=(Fo^2^+2Fc^2^)/3'
_refine_ls_weighting_scheme calc
_refine_ls_wR_factor_gt 0.1047
_refine_ls_wR_factor_ref 0.1111
_reflns_number_gt 6683
_reflns_number_total 7839
_reflns_threshold_expression >2\s(I)
_cod_data_source_file eCrystal-883.cif
_cod_data_source_block s92
_cod_depositor_comments
;
Citation :
Bell, Norman A. and Coles, Simon J. and Hursthouse, Michael B. (2002) 
University of Southampton, Crystal Structure Report Archive. 
(doi:10.5258/ecrystals/883)

More at:
http://ecrystals.chem.soton.ac.uk/883/

The following automatic conversions were performed:

'_symmetry_cell_setting' value 'Triclinic' changed to 'triclinic'
according to the built-in table from CIF Core dictionary named
'cif_core.dic' version 2.4.1 from 2010-06-29.

'_exptl_absorpt_correction_type' value 'Empirical' changed to
'empirical' according to the built-in table from CIF Core dictionary
named 'cif_core.dic' version 2.4.1 from 2010-06-29.

Automatic conversion script
Id: cif_fix_values 3105 2015-03-04 15:46:00Z robertas 
;
_cod_original_sg_symbol_H-M P-1
_cod_database_code 1519472

loop_
_symmetry_equiv_pos_as_xyz
'x, y, z'
'-x, -y, -z'

loop_
_atom_site_label
_atom_site_type_symbol
_atom_site_fract_x
_atom_site_fract_y
_atom_site_fract_z
_atom_site_U_iso_or_equiv
_atom_site_adp_type
_atom_site_occupancy
_atom_site_symmetry_multiplicity
_atom_site_calc_flag
_atom_site_refinement_flags
_atom_site_disorder_assembly
_atom_site_disorder_group
C1 C 0.3372(3) 0.5050(3) 0.8129(3) 0.0162(6) Uani 1 1 d . . .
C2 C 0.4413(3) 0.4469(3) 0.7461(3) 0.0181(7) Uani 1 1 d . . .
C3 C 0.5981(4) 0.4579(4) 0.5780(3) 0.0281(8) Uani 1 1 d . . .
H3A H 0.6660 0.4190 0.6138 0.042 Uiso 1 1 calc R . .
H3B H 0.6260 0.5163 0.5121 0.042 Uiso 1 1 calc R . .
H3C H 0.5755 0.3997 0.5602 0.042 Uiso 1 1 calc R . .
C4 C 0.4917(4) 0.3261(3) 0.7759(3) 0.0223(7) Uani 1 1 d . . .
H4 H 0.5650 0.2890 0.7310 0.027 Uiso 1 1 calc R . .
C5 C 0.4307(4) 0.2624(3) 0.8735(3) 0.0249(8) Uani 1 1 d . . .
C6 C 0.5951(5) 0.0882(4) 0.8576(4) 0.0400(11) Uani 1 1 d . . .
H6A H 0.5962 0.0912 0.7852 0.060 Uiso 1 1 calc R . .
H6B H 0.6175 0.0064 0.8981 0.060 Uiso 1 1 calc R . .
H6C H 0.6556 0.1292 0.8530 0.060 Uiso 1 1 calc R . .
C7 C 0.3229(4) 0.3153(3) 0.9399(3) 0.0241(8) Uani 1 1 d . . .
H7 H 0.2816 0.2696 1.0055 0.029 Uiso 1 1 calc R . .
C8 C 0.2767(3) 0.4350(3) 0.9092(3) 0.0187(7) Uani 1 1 d . . .
C9 C 0.1133(4) 0.4287(4) 1.0728(3) 0.0314(9) Uani 1 1 d . . .
H9A H 0.0859 0.3659 1.0669 0.047 Uiso 1 1 calc R . .
H9B H 0.0409 0.4819 1.1077 0.047 Uiso 1 1 calc R . .
H9C H 0.1745 0.3947 1.1157 0.047 Uiso 1 1 calc R . .
C10 C 0.1795(3) 0.7247(3) 0.8752(3) 0.0175(7) Uani 1 1 d . . .
C11 C 0.2195(3) 0.7048(3) 0.9674(3) 0.0188(7) Uani 1 1 d . . .
C12 C 0.3835(4) 0.6173(4) 1.0563(4) 0.0385(11) Uani 1 1 d . . .
H12A H 0.3783 0.6930 1.0655 0.058 Uiso 1 1 calc R . .
H12B H 0.4710 0.5723 1.0434 0.058 Uiso 1 1 calc R . .
H12C H 0.3330 0.5737 1.1214 0.058 Uiso 1 1 calc R . .
C13 C 0.1441(4) 0.7521(3) 1.0518(3) 0.0261(8) Uani 1 1 d . . .
H13 H 0.1730 0.7376 1.1128 0.031 Uiso 1 1 calc R . .
C14 C 0.0246(4) 0.8217(3) 1.0461(3) 0.0272(8) Uani 1 1 d . . .
C15 C -0.1695(5) 0.9320(5) 1.1376(4) 0.0462(13) Uani 1 1 d . . .
H15A H -0.1698 1.0006 1.0756 0.069 Uiso 1 1 calc R . .
H15B H -0.2059 0.9579 1.2038 0.069 Uiso 1 1 calc R . .
H15C H -0.2191 0.8837 1.1359 0.069 Uiso 1 1 calc R . .
C16 C -0.0192(4) 0.8441(3) 0.9581(3) 0.0239(8) Uani 1 1 d . . .
H16 H -0.1003 0.8925 0.9548 0.029 Uiso 1 1 calc R . .
C17 C 0.0579(3) 0.7943(3) 0.8746(3) 0.0200(7) Uani 1 1 d . . .
C18 C -0.0940(4) 0.8960(4) 0.7711(3) 0.0361(10) Uani 1 1 d . . .
H18A H -0.1659 0.8773 0.8309 0.054 Uiso 1 1 calc R . .
H18B H -0.1077 0.8981 0.7041 0.054 Uiso 1 1 calc R . .
H18C H -0.0847 0.9726 0.7663 0.054 Uiso 1 1 calc R . .
C19 C 0.2197(3) 0.6988(3) 0.6589(3) 0.0165(6) Uani 1 1 d . . .
C20 C 0.2099(3) 0.8128(3) 0.5895(3) 0.0189(7) Uani 1 1 d . . .
C21 C 0.2216(4) 1.0090(3) 0.5564(4) 0.0322(9) Uani 1 1 d . . .
H21A H 0.2702 1.0145 0.4816 0.048 Uiso 1 1 calc R . .
H21B H 0.2469 1.0553 0.5863 0.048 Uiso 1 1 calc R . .
H21C H 0.1321 1.0393 0.5595 0.048 Uiso 1 1 calc R . .
C22 C 0.1630(3) 0.8445(3) 0.5006(3) 0.0228(7) Uani 1 1 d . . .
H22 H 0.1596 0.9207 0.4531 0.027 Uiso 1 1 calc R . .
C23 C 0.1217(3) 0.7645(3) 0.4824(3) 0.0205(7) Uani 1 1 d . . .
C24 C 0.0267(4) 0.7255(4) 0.3734(4) 0.0359(10) Uani 1 1 d . . .
H24A H 0.0898 0.6524 0.3660 0.054 Uiso 1 1 calc R . .
H24B H -0.0017 0.7633 0.3077 0.054 Uiso 1 1 calc R . .
H24C H -0.0448 0.7084 0.4344 0.054 Uiso 1 1 calc R . .
C25 C 0.1202(3) 0.6540(3) 0.5527(3) 0.0203(7) Uani 1 1 d . . .
H25 H 0.0870 0.6013 0.5409 0.024 Uiso 1 1 calc R . .
C26 C 0.1689(3) 0.6225(3) 0.6412(3) 0.0175(7) Uani 1 1 d . . .
C27 C 0.1242(4) 0.4331(3) 0.6983(3) 0.0277(8) Uani 1 1 d . . .
H27A H 0.0353 0.4623 0.6991 0.042 Uiso 1 1 calc R . .
H27B H 0.1357 0.3604 0.7551 0.042 Uiso 1 1 calc R . .
H27C H 0.1735 0.4181 0.6286 0.042 Uiso 1 1 calc R . .
C28 C 0.4644(7) 0.9001(6) 0.7832(7) 0.080(2) Uani 1 1 d . . .
H28A H 0.4514 0.9802 0.7887 0.095 Uiso 1 1 calc R . .
H28B H 0.3816 0.8820 0.8049 0.095 Uiso 1 1 calc R . .
C29 C 0.5349(11) 0.8240(8) 0.8446(8) 0.105(3) Uani 1 1 d . . .
H29A H 0.5225 0.7458 0.8594 0.157 Uiso 1 1 calc R . .
H29B H 0.5119 0.8452 0.9122 0.157 Uiso 1 1 calc R . .
H29C H 0.6231 0.8240 0.8081 0.157 Uiso 1 1 calc R . .
O1 O 0.4910(2) 0.5147(2) 0.64805(19) 0.0211(5) Uani 1 1 d . . .
O2 O 0.4720(3) 0.1436(2) 0.9109(3) 0.0366(7) Uani 1 1 d . . .
O3 O 0.1698(2) 0.4920(2) 0.9682(2) 0.0236(5) Uani 1 1 d . . .
O4 O 0.3371(2) 0.6360(2) 0.9668(2) 0.0237(5) Uani 1 1 d . . .
O5 O -0.0427(3) 0.8646(3) 1.1339(2) 0.0425(8) Uani 1 1 d . . .
O6 O 0.0167(2) 0.8090(2) 0.7885(2) 0.0253(6) Uani 1 1 d . . .
O7 O 0.2441(3) 0.8892(2) 0.6172(2) 0.0245(6) Uani 1 1 d . . .
O8 O 0.0804(3) 0.8021(3) 0.3912(2) 0.0307(6) Uani 1 1 d . . .
O9 O 0.1648(3) 0.5186(2) 0.7161(2) 0.0251(6) Uani 1 1 d . . .
O10 O 0.4036(2) 0.7112(2) 0.73309(19) 0.0202(5) Uani 1 1 d . . .
O11 O 0.5356(4) 0.8909(3) 0.6643(3) 0.0437(8) Uani 1 1 d . . .
P1 P 0.28920(8) 0.66230(7) 0.76769(7) 0.01486(18) Uani 1 1 d . . .
Zn1 Zn 0.55193(4) 0.73911(4) 0.62473(3) 0.02367(12) Uani 1 1 d . . .
I1 I 0.55356(2) 0.80702(2) 0.425524(19) 0.02650(9) Uani 1 1 d . . .
I2 I 0.76385(3) 0.61390(3) 0.65899(3) 0.04573(11) Uani 1 1 d . . .

loop_
_atom_site_aniso_label
_atom_site_aniso_U_11
_atom_site_aniso_U_22
_atom_site_aniso_U_33
_atom_site_aniso_U_23
_atom_site_aniso_U_13
_atom_site_aniso_U_12
C1 0.0154(15) 0.0173(15) 0.0181(16) -0.0027(13) -0.0101(13) -0.0026(13)
C2 0.0166(16) 0.0223(17) 0.0178(16) -0.0043(14) -0.0082(13) -0.0051(14)
C3 0.027(2) 0.028(2) 0.0224(19) -0.0096(16) 0.0022(15) -0.0047(16)
C4 0.0211(18) 0.0231(18) 0.0229(18) -0.0076(15) -0.0078(14) -0.0019(14)
C5 0.0266(19) 0.0204(17) 0.030(2) -0.0018(15) -0.0150(16) -0.0051(15)
C6 0.044(3) 0.0183(19) 0.045(3) -0.0046(18) -0.013(2) 0.0056(18)
C7 0.0248(19) 0.0233(18) 0.0219(18) 0.0005(15) -0.0073(15) -0.0085(15)
C8 0.0159(16) 0.0224(17) 0.0185(16) -0.0005(14) -0.0092(13) -0.0058(14)
C9 0.025(2) 0.038(2) 0.0196(19) 0.0013(17) -0.0002(15) -0.0094(17)
C10 0.0157(16) 0.0195(16) 0.0169(16) -0.0055(13) -0.0031(13) -0.0044(13)
C11 0.0181(17) 0.0204(16) 0.0185(16) -0.0022(14) -0.0073(13) -0.0055(13)
C12 0.030(2) 0.055(3) 0.039(2) -0.022(2) -0.0244(19) 0.005(2)
C13 0.031(2) 0.0276(19) 0.0197(18) -0.0051(15) -0.0115(16) -0.0029(16)
C14 0.028(2) 0.0273(19) 0.0179(17) -0.0087(15) -0.0017(15) 0.0022(16)
C15 0.035(3) 0.052(3) 0.030(2) -0.018(2) -0.0001(19) 0.015(2)
C16 0.0196(18) 0.0219(17) 0.0220(18) -0.0029(15) -0.0035(14) 0.0000(14)
C17 0.0211(17) 0.0187(16) 0.0168(16) 0.0004(13) -0.0056(14) -0.0049(14)
C18 0.024(2) 0.045(2) 0.026(2) -0.0049(19) -0.0119(17) 0.0084(18)
C19 0.0138(15) 0.0188(16) 0.0138(15) -0.0040(13) -0.0027(12) -0.0013(13)
C20 0.0181(16) 0.0199(16) 0.0176(16) -0.0046(14) -0.0046(13) -0.0036(13)
C21 0.032(2) 0.0158(17) 0.046(2) 0.0020(17) -0.0147(19) -0.0069(16)
C22 0.0219(18) 0.0226(17) 0.0181(17) 0.0012(14) -0.0081(14) -0.0019(14)
C23 0.0175(17) 0.0270(18) 0.0118(15) -0.0027(14) -0.0060(13) 0.0009(14)
C24 0.038(2) 0.048(3) 0.030(2) -0.012(2) -0.0226(19) -0.004(2)
C25 0.0166(16) 0.0252(18) 0.0205(17) -0.0081(14) -0.0077(14) -0.0017(14)
C26 0.0133(15) 0.0193(16) 0.0173(16) -0.0030(13) -0.0062(13) -0.0002(13)
C27 0.029(2) 0.0222(18) 0.037(2) -0.0049(17) -0.0133(17) -0.0108(16)
C28 0.058(4) 0.040(3) 0.129(7) -0.023(4) -0.011(4) -0.011(3)
C29 0.144(9) 0.090(6) 0.122(8) -0.039(6) -0.067(7) -0.034(6)
O1 0.0201(12) 0.0213(12) 0.0157(12) -0.0058(10) -0.0007(10) -0.0005(10)
O2 0.0383(17) 0.0203(14) 0.0393(17) -0.0008(12) -0.0103(14) 0.0005(12)
O3 0.0192(13) 0.0243(13) 0.0209(13) -0.0015(11) -0.0002(10) -0.0071(10)
O4 0.0205(13) 0.0322(14) 0.0224(13) -0.0115(11) -0.0119(10) -0.0002(11)
O5 0.0389(18) 0.0482(19) 0.0237(15) -0.0154(14) -0.0075(13) 0.0158(15)
O6 0.0161(12) 0.0338(14) 0.0236(13) -0.0074(11) -0.0108(10) 0.0030(11)
O7 0.0276(14) 0.0178(12) 0.0280(14) -0.0005(11) -0.0102(11) -0.0081(11)
O8 0.0363(16) 0.0364(15) 0.0208(13) -0.0028(12) -0.0182(12) -0.0040(13)
O9 0.0313(15) 0.0223(13) 0.0273(14) 0.0031(11) -0.0185(12) -0.0120(11)
O10 0.0191(12) 0.0226(12) 0.0188(12) -0.0055(10) -0.0027(10) -0.0073(10)
O11 0.076(3) 0.0409(18) 0.0296(16) 0.0007(14) -0.0208(16) -0.0364(18)
P1 0.0129(4) 0.0172(4) 0.0140(4) -0.0026(3) -0.0043(3) -0.0038(3)
Zn1 0.0177(2) 0.0345(3) 0.0192(2) -0.00446(18) -0.00381(16) -0.01040(18)
I1 0.03129(15) 0.03011(15) 0.01946(13) -0.00511(10) -0.00589(10) -0.01129(11)
I2 0.01871(15) 0.0716(2) 0.04595(19) -0.02033(17) -0.01301(12) 0.00029(14)

loop_
_atom_type_symbol
_atom_type_description
_atom_type_scat_dispersion_real
_atom_type_scat_dispersion_imag
_atom_type_scat_source
C C 0.0033 0.0016 'International Tables Vol C Tables 4.2.6.8 and 6.1.1.4'
H H 0.0000 0.0000 'International Tables Vol C Tables 4.2.6.8 and 6.1.1.4'
O O 0.0106 0.0060 'International Tables Vol C Tables 4.2.6.8 and 6.1.1.4'
P P 0.1023 0.0942 'International Tables Vol C Tables 4.2.6.8 and 6.1.1.4'
Zn Zn 0.2839 1.4301 'International Tables Vol C Tables 4.2.6.8 and 6.1.1.4'
I I -0.4742 1.8119 'International Tables Vol C Tables 4.2.6.8 and 6.1.1.4'

loop_
_geom_angle_atom_site_label_1
_geom_angle_atom_site_label_2
_geom_angle_atom_site_label_3
_geom_angle
_geom_angle_site_symmetry_1
_geom_angle_site_symmetry_3
C2 C1 C8 117.0(3) . .
C2 C1 P1 117.6(3) . .
C8 C1 P1 125.3(3) . .
O1 C2 C4 121.1(3) . .
O1 C2 C1 116.3(3) . .
C4 C2 C1 122.6(3) . .
O1 C3 H3A 109.5 . .
O1 C3 H3B 109.5 . .
H3A C3 H3B 109.5 . .
O1 C3 H3C 109.5 . .
H3A C3 H3C 109.5 . .
H3B C3 H3C 109.5 . .
C5 C4 C2 117.6(3) . .
C5 C4 H4 121.2 . .
C2 C4 H4 121.2 . .
O2 C5 C4 122.6(4) . .
O2 C5 C7 115.5(3) . .
C4 C5 C7 121.9(3) . .
O2 C6 H6A 109.5 . .
O2 C6 H6B 109.5 . .
H6A C6 H6B 109.5 . .
O2 C6 H6C 109.5 . .
H6A C6 H6C 109.5 . .
H6B C6 H6C 109.5 . .
C8 C7 C5 119.2(3) . .
C8 C7 H7 120.4 . .
C5 C7 H7 120.4 . .
O3 C8 C7 122.4(3) . .
O3 C8 C1 116.1(3) . .
C7 C8 C1 121.6(3) . .
O3 C9 H9A 109.5 . .
O3 C9 H9B 109.5 . .
H9A C9 H9B 109.5 . .
O3 C9 H9C 109.5 . .
H9A C9 H9C 109.5 . .
H9B C9 H9C 109.5 . .
C17 C10 C11 116.4(3) . .
C17 C10 P1 125.6(3) . .
C11 C10 P1 117.9(3) . .
O4 C11 C13 122.5(3) . .
O4 C11 C10 115.4(3) . .
C13 C11 C10 122.1(3) . .
O4 C12 H12A 109.5 . .
O4 C12 H12B 109.5 . .
H12A C12 H12B 109.5 . .
O4 C12 H12C 109.5 . .
H12A C12 H12C 109.5 . .
H12B C12 H12C 109.5 . .
C11 C13 C14 118.8(3) . .
C11 C13 H13 120.6 . .
C14 C13 H13 120.6 . .
O5 C14 C16 124.2(4) . .
O5 C14 C13 114.2(3) . .
C16 C14 C13 121.6(3) . .
O5 C15 H15A 109.5 . .
O5 C15 H15B 109.5 . .
H15A C15 H15B 109.5 . .
O5 C15 H15C 109.5 . .
H15A C15 H15C 109.5 . .
H15B C15 H15C 109.5 . .
C14 C16 C17 118.6(3) . .
C14 C16 H16 120.7 . .
C17 C16 H16 120.7 . .
O6 C17 C16 120.9(3) . .
O6 C17 C10 116.7(3) . .
C16 C17 C10 122.4(3) . .
O6 C18 H18A 109.5 . .
O6 C18 H18B 109.5 . .
H18A C18 H18B 109.5 . .
O6 C18 H18C 109.5 . .
H18A C18 H18C 109.5 . .
H18B C18 H18C 109.5 . .
C26 C19 C20 117.4(3) . .
C26 C19 P1 124.0(3) . .
C20 C19 P1 118.5(3) . .
O7 C20 C22 122.8(3) . .
O7 C20 C19 115.9(3) . .
C22 C20 C19 121.2(3) . .
O7 C21 H21A 109.5 . .
O7 C21 H21B 109.5 . .
H21A C21 H21B 109.5 . .
O7 C21 H21C 109.5 . .
H21A C21 H21C 109.5 . .
H21B C21 H21C 109.5 . .
C23 C22 C20 119.2(3) . .
C23 C22 H22 120.4 . .
C20 C22 H22 120.4 . .
C22 C23 O8 115.4(3) . .
C22 C23 C25 122.0(3) . .
O8 C23 C25 122.7(3) . .
O8 C24 H24A 109.5 . .
O8 C24 H24B 109.5 . .
H24A C24 H24B 109.5 . .
O8 C24 H24C 109.5 . .
H24A C24 H24C 109.5 . .
H24B C24 H24C 109.5 . .
C23 C25 C26 118.3(3) . .
C23 C25 H25 120.9 . .
C26 C25 H25 120.9 . .
O9 C26 C25 121.6(3) . .
O9 C26 C19 116.8(3) . .
C25 C26 C19 121.6(3) . .
O9 C27 H27A 109.5 . .
O9 C27 H27B 109.5 . .
H27A C27 H27B 109.5 . .
O9 C27 H27C 109.5 . .
H27A C27 H27C 109.5 . .
H27B C27 H27C 109.5 . .
C29 C28 O11 106.8(7) . .
C29 C28 H28A 110.4 . .
O11 C28 H28A 110.4 . .
C29 C28 H28B 110.4 . .
O11 C28 H28B 110.4 . .
H28A C28 H28B 108.6 . .
C28 C29 H29A 109.5 . .
C28 C29 H29B 109.5 . .
H29A C29 H29B 109.5 . .
C28 C29 H29C 109.5 . .
H29A C29 H29C 109.5 . .
H29B C29 H29C 109.5 . .
C2 O1 C3 117.7(3) . .
C5 O2 C6 117.8(3) . .
C8 O3 C9 118.5(3) . .
C11 O4 C12 117.4(3) . .
C14 O5 C15 118.1(3) . .
C17 O6 C18 119.8(3) . .
C20 O7 C21 117.6(3) . .
C23 O8 C24 117.4(3) . .
C26 O9 C27 119.5(3) . .
P1 O10 Zn1 146.73(16) . .
C28 O11 Zn1 118.3(3) . .
O10 P1 C19 111.79(15) . .
O10 P1 C1 108.39(15) . .
C19 P1 C1 108.33(16) . .
O10 P1 C10 106.47(15) . .
C19 P1 C10 110.50(16) . .
C1 P1 C10 111.36(16) . .
O10 Zn1 O11 91.58(13) . .
O10 Zn1 I2 118.34(8) . .
O11 Zn1 I2 101.72(11) . .
O10 Zn1 I1 120.56(8) . .
O11 Zn1 I1 104.86(9) . .
I2 Zn1 I1 113.425(19) . .

loop_
_geom_bond_atom_site_label_1
_geom_bond_atom_site_label_2
_geom_bond_distance
_geom_bond_site_symmetry_2
C1 C2 1.400(5) .
C1 C8 1.410(5) .
C1 P1 1.803(3) .
C2 O1 1.369(4) .
C2 C4 1.399(5) .
C3 O1 1.434(4) .
C3 H3A 0.9800 .
C3 H3B 0.9800 .
C3 H3C 0.9800 .
C4 C5 1.388(5) .
C4 H4 0.9500 .
C5 O2 1.372(5) .
C5 C7 1.391(6) .
C6 O2 1.434(6) .
C6 H6A 0.9800 .
C6 H6B 0.9800 .
C6 H6C 0.9800 .
C7 C8 1.381(5) .
C7 H7 0.9500 .
C8 O3 1.358(4) .
C9 O3 1.429(4) .
C9 H9A 0.9800 .
C9 H9B 0.9800 .
C9 H9C 0.9800 .
C10 C17 1.404(5) .
C10 C11 1.418(5) .
C10 P1 1.809(4) .
C11 O4 1.360(4) .
C11 C13 1.379(5) .
C12 O4 1.432(5) .
C12 H12A 0.9800 .
C12 H12B 0.9800 .
C12 H12C 0.9800 .
C13 C14 1.395(6) .
C13 H13 0.9500 .
C14 O5 1.372(5) .
C14 C16 1.381(6) .
C15 O5 1.438(5) .
C15 H15A 0.9800 .
C15 H15B 0.9800 .
C15 H15C 0.9800 .
C16 C17 1.389(5) .
C16 H16 0.9500 .
C17 O6 1.363(4) .
C18 O6 1.424(5) .
C18 H18A 0.9800 .
C18 H18B 0.9800 .
C18 H18C 0.9800 .
C19 C26 1.403(5) .
C19 C20 1.412(5) .
C19 P1 1.800(3) .
C20 O7 1.356(4) .
C20 C22 1.393(5) .
C21 O7 1.431(4) .
C21 H21A 0.9800 .
C21 H21B 0.9800 .
C21 H21C 0.9800 .
C22 C23 1.372(6) .
C22 H22 0.9500 .
C23 O8 1.377(4) .
C23 C25 1.391(5) .
C24 O8 1.431(5) .
C24 H24A 0.9800 .
C24 H24B 0.9800 .
C24 H24C 0.9800 .
C25 C26 1.402(5) .
C25 H25 0.9500 .
C26 O9 1.357(4) .
C27 O9 1.426(4) .
C27 H27A 0.9800 .
C27 H27B 0.9800 .
C27 H27C 0.9800 .
C28 C29 1.308(11) .
C28 O11 1.584(9) .
C28 H28A 0.9900 .
C28 H28B 0.9900 .
C29 H29A 0.9800 .
C29 H29B 0.9800 .
C29 H29C 0.9800 .
O10 P1 1.517(3) .
O10 Zn1 1.902(2) .
O11 Zn1 2.088(3) .
Zn1 I2 2.5619(5) .
Zn1 I1 2.5704(5) .
